data_1542543
loop_
_publ_author_name
'Zhou, Dong-Dong'
'Xu, Yan-Tong'
'Lin, Rui-Biao'
'Mo, Zong-Wen'
'Zhang, Wei-Xiong'
'Zhang, Jie-Peng'

_publ_section_title
;
 High-symmetry hydrogen-bonded organic frameworks: air separation and
 crystal-to-crystal structural transformation.
;
_journal_issue 28
_journal_name_full 'Chemical communications (Cambridge, England)'
_journal_page_first 4991
_journal_page_last 4994
_journal_paper_doi 10.1039/c6cc00366d
_journal_volume 52
_journal_year 2016
_chemical_formula_sum 'C9 H6.2 N6 O0.1'
_chemical_formula_weight 200.00
_chemical_name_systematic
;
 ?
;
_space_group_crystal_system trigonal
_space_group_IT_number 166
_space_group_name_Hall '-R 3 2"'
_space_group_name_H-M_alt 'R -3 m :H'
_symmetry_space_group_name_Hall '-R 3 2"'
_symmetry_space_group_name_H-M 'R -3 m :H'
_atom_sites_solution_hydrogens mixed
_audit_creation_method SHELXL-2013
_audit_update_record
;
2016-01-05 deposited with the CCDC.
2016-02-24 downloaded from the CCDC.
;
_cell_angle_alpha 90
_cell_angle_beta 90
_cell_angle_gamma 120
_cell_formula_units_Z 6
_cell_length_a 12.657(4)
_cell_length_b 12.657(4)
_cell_length_c 9.296(3)
_cell_measurement_reflns_used 2091
_cell_measurement_temperature 117(2)
_cell_measurement_theta_max 27.24
_cell_measurement_theta_min 3.22
_cell_volume 1289.7(7)
_computing_structure_refinement 'SHELXL-2013 (Sheldrick, 2013)'
_diffrn_ambient_temperature 117(2)
_diffrn_measured_fraction_theta_full 0.993
_diffrn_measured_fraction_theta_max 0.997
_diffrn_measurement_device_type 'Riguku R-Axis Spider'
_diffrn_radiation_type MoK\a
_diffrn_radiation_wavelength 0.71073
_diffrn_reflns_av_R_equivalents 0.1148
_diffrn_reflns_av_unetI/netI 0.0524
_diffrn_reflns_Laue_measured_fraction_full 0.993
_diffrn_reflns_Laue_measured_fraction_max 0.997
_diffrn_reflns_limit_h_max 13
_diffrn_reflns_limit_h_min -15
_diffrn_reflns_limit_k_max 15
_diffrn_reflns_limit_k_min -15
_diffrn_reflns_limit_l_max 11
_diffrn_reflns_limit_l_min -11
_diffrn_reflns_number 3722
_diffrn_reflns_point_group_measured_fraction_full 0.993
_diffrn_reflns_point_group_measured_fraction_max 0.997
_diffrn_reflns_theta_full 25.242
_diffrn_reflns_theta_max 25.995
_diffrn_reflns_theta_min 3.219
_exptl_absorpt_coefficient_mu 0.106
_exptl_crystal_colour 'light yellow'
_exptl_crystal_density_diffrn 1.545
_exptl_crystal_description block
_exptl_crystal_F_000 618
_exptl_crystal_size_max 0.050
_exptl_crystal_size_mid 0.050
_exptl_crystal_size_min 0.050
_refine_diff_density_max 0.185
_refine_diff_density_min -0.250
_refine_diff_density_rms 0.048
_refine_ls_extinction_method none
_refine_ls_goodness_of_fit_ref 1.046
_refine_ls_hydrogen_treatment mixed
_refine_ls_matrix_type full
_refine_ls_number_parameters 31
_refine_ls_number_reflns 325
_refine_ls_number_restraints 0
_refine_ls_restrained_S_all 1.046
_refine_ls_R_factor_all 0.0801
_refine_ls_R_factor_gt 0.0541
_refine_ls_shift/su_max 0.000
_refine_ls_shift/su_mean 0.000
_refine_ls_structure_factor_coef Fsqd
_refine_ls_weighting_details
;
 w=1/[\s^2^(Fo^2^)+(0.0775P)^2^]
 where P=(Fo^2^+2Fc^2^)/3
;
_refine_ls_weighting_scheme calc
_refine_ls_wR_factor_gt 0.1335
_refine_ls_wR_factor_ref 0.1549
_reflns_Friedel_coverage 0.000
_reflns_number_gt 199
_reflns_number_total 325
_reflns_threshold_expression 'I > 2\s(I)'
_cod_data_source_file c6cc00366d2.cif
_cod_data_source_block 1-H2O
_cod_depositor_comments 'Adding full bibliography for 1542543--1542545.cif.'
_cod_original_cell_volume 1289.6(9)
_cod_original_formula_sum 'C9 H6.20 N6 O0.10'
_cod_database_code 1542543
_shelx_space_group_comment
;
The symmetry employed for this shelxl refinement is uniquely defined
by the following loop, which should always be used as a source of
symmetry information in preference to the above space-group names.
They are only intended as comments.
;
_shelx_estimated_absorpt_t_min 0.995
_shelx_estimated_absorpt_t_max 0.995
_shelxl_version_number 2013-2

loop_
_space_group_symop_operation_xyz
'x, y, z'
'-y, x-y, z'
'-x+y, -x, z'
'y, x, -z'
'x-y, -y, -z'
'-x, -x+y, -z'
'x+2/3, y+1/3, z+1/3'
'-y+2/3, x-y+1/3, z+1/3'
'-x+y+2/3, -x+1/3, z+1/3'
'y+2/3, x+1/3, -z+1/3'
'x-y+2/3, -y+1/3, -z+1/3'
'-x+2/3, -x+y+1/3, -z+1/3'
'x+1/3, y+2/3, z+2/3'
'-y+1/3, x-y+2/3, z+2/3'
'-x+y+1/3, -x+2/3, z+2/3'
'y+1/3, x+2/3, -z+2/3'
'x-y+1/3, -y+2/3, -z+2/3'
'-x+1/3, -x+y+2/3, -z+2/3'
'-x, -y, -z'
'y, -x+y, -z'
'x-y, x, -z'
'-y, -x, z'
'-x+y, y, z'
'x, x-y, z'
'-x+2/3, -y+1/3, -z+1/3'
'y+2/3, -x+y+1/3, -z+1/3'
'x-y+2/3, x+1/3, -z+1/3'
'-y+2/3, -x+1/3, z+1/3'
'-x+y+2/3, y+1/3, z+1/3'
'x+2/3, x-y+1/3, z+1/3'
'-x+1/3, -y+2/3, -z+2/3'
'y+1/3, -x+y+2/3, -z+2/3'
'x-y+1/3, x+2/3, -z+2/3'
'-y+1/3, -x+2/3, z+2/3'
'-x+y+1/3, y+2/3, z+2/3'
'x+1/3, x-y+2/3, z+2/3'

loop_
_atom_site_label
_atom_site_type_symbol
_atom_site_fract_x
_atom_site_fract_y
_atom_site_fract_z
_atom_site_U_iso_or_equiv
_atom_site_adp_type
_atom_site_occupancy
_atom_site_site_symmetry_order
_atom_site_calc_flag
_atom_site_refinement_flags_posn
_atom_site_refinement_flags_adp
_atom_site_refinement_flags_occupancy
N1 N 0.7955(2) 0.02736(19) 0.8242(3) 0.0565(8) Uani 1 1 d . . .
H1 H 0.711(4) -0.020(5) 0.821(6) 0.068 Uiso 0.5 1 d . U P
C1 C 0.85107(16) 0.14893(16) 0.8306(4) 0.0611(11) Uani 1 2 d S T P
H1A H 0.8079 0.1921 0.8389 0.073 Uiso 1 2 calc R U P
C2 C 0.88884(19) 0.00067(19) 0.8139(2) 0.0508(8) Uani 1 1 d . . .
O1W O 0.6667 0.3333 0.8333 0.23(4) Uani 0.2 12 d S T P
H1W H 0.6216 0.3784 0.8443 0.281 Uiso 0.0667 2 d R U P

loop_
_atom_site_aniso_label
_atom_site_aniso_U_11
_atom_site_aniso_U_22
_atom_site_aniso_U_33
_atom_site_aniso_U_23
_atom_site_aniso_U_13
_atom_site_aniso_U_12
N1 0.0348(13) 0.0356(13) 0.1015(17) 0.0005(10) 0.0008(11) 0.0194(10)
C1 0.0413(18) 0.0413(18) 0.107(3) -0.0008(9) 0.0008(9) 0.025(2)
C2 0.0351(15) 0.0344(14) 0.0850(17) 0.0012(11) 0.0012(11) 0.0189(11)
O1W 0.31(7) 0.31(7) 0.09(3) 0.000 0.000 0.15(3)

loop_
_atom_type_symbol
_atom_type_description
_atom_type_scat_dispersion_real
_atom_type_scat_dispersion_imag
_atom_type_scat_source
C C 0.0033 0.0016 'International Tables Vol C Tables 4.2.6.8 and 6.1.1.4'
H H 0.0000 0.0000 'International Tables Vol C Tables 4.2.6.8 and 6.1.1.4'
N N 0.0061 0.0033 'International Tables Vol C Tables 4.2.6.8 and 6.1.1.4'
O O 0.0106 0.0060 'International Tables Vol C Tables 4.2.6.8 and 6.1.1.4'

loop_
_geom_angle_atom_site_label_1
_geom_angle_atom_site_label_2
_geom_angle_atom_site_label_3
_geom_angle
_geom_angle_site_symmetry_1
_geom_angle_site_symmetry_3
C1 N1 C2 105.2(2) . .
N1 C1 N1 114.2(3) . 22_665
N1 C2 C2 107.74(12) . 22_665
N1 C2 C2 132.10(12) . 24_545
C2 C2 C2 119.997(1) 22_665 24_545

loop_
_geom_bond_atom_site_label_1
_geom_bond_atom_site_label_2
_geom_bond_distance
_geom_bond_site_symmetry_2
N1 C1 1.335(3) .
N1 C2 1.385(3) .
C1 N1 1.335(3) 22_665
C2 C2 1.398(4) 22_665
C2 C2 1.424(4) 24_545
